data_1504061
loop_
_publ_author_name
'Aquino, Maurizio'
'Safir, Imad'
'Elkhayat, Zobida'
'Gandara, Zoila'
'Perez, Manuel'
'Retailleau, Pascal'
'Arseniyadis, Sim\'eon'

_publ_section_title
;
 Competing domino processes: path-discriminating ability of epoxide
 stereochemistry at the angular position.
;
_journal_issue 16
_journal_name_full 'Organic letters'
_journal_page_first 3610
_journal_page_last 3613
_journal_paper_doi 10.1021/ol9013377
_journal_volume 11
_journal_year 2009
_chemical_formula_moiety 'C19 H22 O4'
_chemical_formula_sum 'C19 H22 O4'
_chemical_formula_weight 314.37
_chemical_name_systematic
; 
 ? 
;
_space_group_IT_number 14
_symmetry_cell_setting monoclinic
_symmetry_space_group_name_Hall '-P 2ybc'
_symmetry_space_group_name_H-M 'P 1 21/c 1'
_atom_sites_solution_hydrogens difmap
_atom_sites_solution_primary direct
_atom_sites_solution_secondary difmap
_audit_creation_method SHELXL-97
_cell_angle_alpha 90.00
_cell_angle_beta 123.65(3)
_cell_angle_gamma 90.00
_cell_formula_units_Z 4
_cell_length_a 10.489(5)
_cell_length_b 13.758(5)
_cell_length_c 12.540(4)
_cell_measurement_reflns_used 2856
_cell_measurement_temperature 293(2)
_cell_measurement_theta_max 25.350
_cell_measurement_theta_min 0.998
_cell_volume 1506.4(11)
_computing_cell_refinement 'DENZO (Otwinowski & Minor, 1997) COLLECT (Hooft, 1998)'
_computing_data_collection 'DENZO (Otwinowski & Minor, 1997) COLLECT (Hooft, 1998)'
_computing_data_reduction 'HKL package (Otwinowski & Minor, 1997)'
_computing_molecular_graphics 'PLATON (Spek, 1980-2004)'
_computing_publication_material 'SHELXL-97 (Sheldrick, 1997)'
_computing_structure_refinement 'SHELXL-97 (Sheldrick, 1997)'
_computing_structure_solution 'SHELXS-97 (Sheldrick, 1990)'
_diffrn_ambient_temperature 293(2)
_diffrn_measured_fraction_theta_full 0.986
_diffrn_measured_fraction_theta_max 0.986
_diffrn_measurement_device_type 'Nonius kappa-CCD diffractometer'
_diffrn_measurement_method 'phi and omega scans'
_diffrn_radiation_monochromator graphite
_diffrn_radiation_source 'fine-focus sealed tube'
_diffrn_radiation_type MoK\a
_diffrn_radiation_wavelength 0.71069
_diffrn_reflns_av_R_equivalents 0.0000
_diffrn_reflns_av_sigmaI/netI 0.0332
_diffrn_reflns_limit_h_max 12
_diffrn_reflns_limit_h_min -12
_diffrn_reflns_limit_k_max 16
_diffrn_reflns_limit_k_min -16
_diffrn_reflns_limit_l_max 15
_diffrn_reflns_limit_l_min -14
_diffrn_reflns_number 13574
_diffrn_reflns_theta_full 25.46
_diffrn_reflns_theta_max 25.46
_diffrn_reflns_theta_min 2.45
_exptl_absorpt_coefficient_mu 0.096
_exptl_absorpt_correction_T_max 0.978
_exptl_absorpt_correction_T_min 0.864
_exptl_absorpt_correction_type multi-scan
_exptl_absorpt_process_details 'Scalepack (Otwinowski & Minor, 1997'
_exptl_crystal_colour colourless
_exptl_crystal_density_diffrn 1.386
_exptl_crystal_density_method 'not measured'
_exptl_crystal_description block
_exptl_crystal_F_000 672
_exptl_crystal_size_max 0.46
_exptl_crystal_size_mid 0.31
_exptl_crystal_size_min 0.23
_refine_diff_density_max 0.206
_refine_diff_density_min -0.189
_refine_diff_density_rms 0.050
_refine_ls_extinction_method none
_refine_ls_goodness_of_fit_ref 1.309
_refine_ls_hydrogen_treatment constr
_refine_ls_matrix_type full
_refine_ls_number_parameters 210
_refine_ls_number_reflns 2760
_refine_ls_number_restraints 0
_refine_ls_restrained_S_all 1.309
_refine_ls_R_factor_all 0.0848
_refine_ls_R_factor_gt 0.0692
_refine_ls_shift/su_max 0.001
_refine_ls_shift/su_mean 0.000
_refine_ls_structure_factor_coef Fsqd
_refine_ls_weighting_details 'calc w=1/[\s^2^(Fo^2^)+(0.0423P)^2^+2.8334P] where P=(Fo^2^+2Fc^2^)/3'
_refine_ls_weighting_scheme calc
_refine_ls_wR_factor_gt 0.2160
_refine_ls_wR_factor_ref 0.2208
_reflns_number_gt 2231
_reflns_number_total 2760
_reflns_threshold_expression >2sigma(I)
_cod_data_source_file ol9013377_si_002.cif
_cod_data_source_block compound_3b
_cod_original_cell_volume 1506.4(10)
_cod_original_sg_symbol_H-M 'P 21/c'
_cod_database_code 1504061

loop_
_symmetry_equiv_pos_as_xyz
'x, y, z'
'-x, y+1/2, -z+1/2'
'-x, -y, -z'
'x, -y-1/2, z-1/2'

loop_
_atom_site_label
_atom_site_type_symbol
_atom_site_fract_x
_atom_site_fract_y
_atom_site_fract_z
_atom_site_U_iso_or_equiv
_atom_site_adp_type
_atom_site_occupancy
_atom_site_symmetry_multiplicity
_atom_site_calc_flag
_atom_site_refinement_flags
O4 O 0.1502(4) 0.4344(2) 0.3441(3) 0.0427(8) Uani 1 1 d .
O3 O 0.5244(4) 0.3818(2) 0.2231(4) 0.0484(9) Uani 1 1 d .
O2 O 0.3785(3) 0.1330(2) 0.1490(3) 0.0373(8) Uani 1 1 d .
O1 O 0.7347(4) 0.2796(2) 0.2946(4) 0.0444(9) Uani 1 1 d .
C15 C 0.1634(5) 0.3406(3) 0.3127(4) 0.0341(10) Uani 1 1 d .
C16 C 0.0775(5) 0.2635(3) 0.3111(5) 0.0391(11) Uani 1 1 d .
H16 H 0.0052 0.2726 0.3311 0.047 Uiso 1 1 calc R
C17 C 0.1019(6) 0.1724(4) 0.2788(5) 0.0429(12) Uani 1 1 d .
H17 H 0.0435 0.1202 0.2756 0.052 Uiso 1 1 calc R
C18 C 0.2113(5) 0.1570(3) 0.2512(4) 0.0365(10) Uani 1 1 d .
H18 H 0.2273 0.0948 0.2317 0.044 Uiso 1 1 calc R
C12 C 0.4295(6) 0.3022(3) 0.1494(5) 0.0404(11) Uani 1 1 d .
H12A H 0.4662 0.2761 0.0992 0.048 Uiso 1 1 calc R
H12B H 0.3262 0.3260 0.0899 0.048 Uiso 1 1 calc R
C13 C 0.2972(5) 0.2348(3) 0.2527(4) 0.0311(9) Uani 1 1 d .
C14 C 0.2707(5) 0.3269(3) 0.2821(4) 0.0324(10) Uani 1 1 d .
H14 H 0.3253 0.3798 0.2814 0.039 Uiso 1 1 calc R
C19 C 0.0583(5) 0.4480(4) 0.3947(5) 0.0455(12) Uani 1 1 d .
H19A H -0.0465 0.4329 0.3300 0.068 Uiso 1 1 calc R
H19B H 0.0656 0.5144 0.4212 0.068 Uiso 1 1 calc R
H19C H 0.0941 0.4058 0.4670 0.068 Uiso 1 1 calc R
C11 C 0.4238(5) 0.2193(3) 0.2293(4) 0.0301(9) Uani 1 1 d .
C10 C 0.5834(5) 0.2005(3) 0.3570(4) 0.0284(9) Uani 1 1 d .
C1 C 0.6425(5) 0.2989(3) 0.4248(5) 0.0383(11) Uani 1 1 d .
H1A H 0.5670 0.3320 0.4335 0.046 Uiso 1 1 calc R
H1B H 0.7373 0.2922 0.5084 0.046 Uiso 1 1 calc R
C9 C 0.5747(5) 0.1170(3) 0.4335(4) 0.0345(10) Uani 1 1 d .
H9A H 0.5156 0.1383 0.4673 0.041 Uiso 1 1 calc R
H9B H 0.5206 0.0630 0.3760 0.041 Uiso 1 1 calc R
C2 C 0.6669(5) 0.3497(3) 0.3310(5) 0.0439(12) Uani 1 1 d .
H2 H 0.7362 0.4051 0.3725 0.053 Uiso 1 1 calc R
C8 C 0.7305(6) 0.0815(4) 0.5442(5) 0.0456(12) Uani 1 1 d .
H8A H 0.7796 0.1322 0.6084 0.055 Uiso 1 1 calc R
H8B H 0.7170 0.0253 0.5836 0.055 Uiso 1 1 calc R
C7 C 0.8324(6) 0.0545(4) 0.4976(5) 0.0464(12) Uani 1 1 d .
H7A H 0.9314 0.0329 0.5694 0.056 Uiso 1 1 calc R
H7B H 0.7863 0.0014 0.4366 0.056 Uiso 1 1 calc R
C6 C 0.8532(5) 0.1418(4) 0.4344(5) 0.0428(12) Uani 1 1 d .
H6A H 0.9175 0.1233 0.4045 0.051 Uiso 1 1 calc R
H6B H 0.9056 0.1928 0.4977 0.051 Uiso 1 1 calc R
C5 C 0.7009(5) 0.1815(3) 0.3213(4) 0.0335(10) Uani 1 1 d .
C3 C 0.4891(6) 0.0945(4) 0.1361(5) 0.0415(11) Uani 1 1 d .
H3 H 0.4582 0.0492 0.0711 0.050 Uiso 1 1 calc R
C4 C 0.6369(6) 0.1163(3) 0.2083(4) 0.0390(11) Uani 1 1 d .
H4 H 0.7023 0.0901 0.1877 0.047 Uiso 1 1 calc R

loop_
_atom_site_aniso_label
_atom_site_aniso_U_11
_atom_site_aniso_U_22
_atom_site_aniso_U_33
_atom_site_aniso_U_23
_atom_site_aniso_U_13
_atom_site_aniso_U_12
O4 0.0463(19) 0.0354(18) 0.056(2) 0.0009(16) 0.0339(17) 0.0067(15)
O3 0.053(2) 0.0329(18) 0.070(2) 0.0116(17) 0.041(2) 0.0050(15)
O2 0.0369(17) 0.0406(18) 0.0355(17) -0.0071(14) 0.0209(14) -0.0015(14)
O1 0.0450(19) 0.0370(18) 0.069(2) 0.0070(17) 0.0427(19) 0.0013(15)
C15 0.029(2) 0.036(2) 0.034(2) 0.004(2) 0.0151(19) 0.0057(18)
C16 0.032(2) 0.045(3) 0.045(3) 0.002(2) 0.024(2) 0.002(2)
C17 0.045(3) 0.040(3) 0.055(3) -0.002(2) 0.035(3) -0.008(2)
C18 0.038(2) 0.033(2) 0.040(2) -0.002(2) 0.022(2) -0.0038(19)
C12 0.046(3) 0.041(3) 0.043(3) 0.008(2) 0.030(2) 0.005(2)
C13 0.026(2) 0.035(2) 0.030(2) 0.0021(19) 0.0145(18) 0.0011(18)
C14 0.028(2) 0.034(2) 0.033(2) 0.0039(19) 0.0153(19) 0.0001(18)
C19 0.039(3) 0.058(3) 0.042(3) -0.001(2) 0.024(2) 0.013(2)
C11 0.036(2) 0.027(2) 0.033(2) -0.0015(18) 0.023(2) -0.0009(18)
C10 0.030(2) 0.028(2) 0.031(2) -0.0017(18) 0.0200(19) -0.0001(17)
C1 0.033(2) 0.037(3) 0.045(3) -0.011(2) 0.022(2) -0.0043(19)
C9 0.040(2) 0.035(2) 0.035(2) 0.005(2) 0.024(2) 0.0030(19)
C2 0.035(3) 0.034(3) 0.066(3) -0.005(2) 0.030(3) -0.005(2)
C8 0.049(3) 0.052(3) 0.036(3) 0.013(2) 0.024(2) 0.010(2)
C7 0.043(3) 0.048(3) 0.049(3) 0.011(2) 0.025(2) 0.013(2)
C6 0.035(2) 0.045(3) 0.050(3) -0.005(2) 0.025(2) 0.001(2)
C5 0.033(2) 0.032(2) 0.042(3) 0.003(2) 0.025(2) 0.0017(18)
C3 0.051(3) 0.044(3) 0.038(3) -0.003(2) 0.030(2) 0.006(2)
C4 0.049(3) 0.041(3) 0.040(3) 0.001(2) 0.032(2) 0.007(2)

loop_
_atom_type_symbol
_atom_type_description
_atom_type_scat_dispersion_real
_atom_type_scat_dispersion_imag
_atom_type_scat_source
C C 0.0033 0.0016 'International Tables Vol C Tables 4.2.6.8 and 6.1.1.4'
H H 0.0000 0.0000 'International Tables Vol C Tables 4.2.6.8 and 6.1.1.4'
O O 0.0106 0.0060 'International Tables Vol C Tables 4.2.6.8 and 6.1.1.4'

loop_
_geom_angle_atom_site_label_1
_geom_angle_atom_site_label_2
_geom_angle_atom_site_label_3
_geom_angle
C15 O4 C19 116.6(4)
C2 O3 C12 111.5(3)
C3 O2 C11 115.2(3)
C2 O1 C5 108.8(3)
O4 C15 C16 123.7(4)
O4 C15 C14 115.5(4)
C16 C15 C14 120.8(4)
C17 C16 C15 118.3(4)
C17 C16 H16 120.9
C15 C16 H16 120.9
C16 C17 C18 121.6(4)
C16 C17 H17 119.2
C18 C17 H17 119.2
C17 C18 C13 119.8(4)
C17 C18 H18 120.1
C13 C18 H18 120.1
O3 C12 C11 114.3(4)
O3 C12 H12A 108.7
C11 C12 H12A 108.7
O3 C12 H12B 108.7
C11 C12 H12B 108.7
H12A C12 H12B 107.6
C14 C13 C18 118.8(4)
C14 C13 C11 120.2(4)
C18 C13 C11 121.0(4)
C15 C14 C13 120.6(4)
C15 C14 H14 119.7
C13 C14 H14 119.7
O4 C19 H19A 109.5
O4 C19 H19B 109.5
H19A C19 H19B 109.5
O4 C19 H19C 109.5
H19A C19 H19C 109.5
H19B C19 H19C 109.5
O2 C11 C13 105.2(3)
O2 C11 C12 105.6(3)
C13 C11 C12 111.9(4)
O2 C11 C10 109.0(3)
C13 C11 C10 112.1(3)
C12 C11 C10 112.5(4)
C9 C10 C1 117.4(4)
C9 C10 C5 112.8(3)
C1 C10 C5 99.6(3)
C9 C10 C11 111.3(3)
C1 C10 C11 107.1(3)
C5 C10 C11 107.6(3)
C2 C1 C10 99.7(4)
C2 C1 H1A 111.8
C10 C1 H1A 111.8
C2 C1 H1B 111.8
C10 C1 H1B 111.8
H1A C1 H1B 109.6
C8 C9 C10 113.9(4)
C8 C9 H9A 108.8
C10 C9 H9A 108.8
C8 C9 H9B 108.8
C10 C9 H9B 108.8
H9A C9 H9B 107.7
O1 C2 O3 110.9(4)
O1 C2 C1 105.6(4)
O3 C2 C1 110.1(4)
O1 C2 H2 110.1
O3 C2 H2 110.1
C1 C2 H2 110.1
C7 C8 C9 110.9(4)
C7 C8 H8A 109.5
C9 C8 H8A 109.5
C7 C8 H8B 109.5
C9 C8 H8B 109.5
H8A C8 H8B 108.1
C6 C7 C8 109.9(4)
C6 C7 H7A 109.7
C8 C7 H7A 109.7
C6 C7 H7B 109.7
C8 C7 H7B 109.7
H7A C7 H7B 108.2
C7 C6 C5 112.8(4)
C7 C6 H6A 109.0
C5 C6 H6A 109.0
C7 C6 H6B 109.0
C5 C6 H6B 109.0
H6A C6 H6B 107.8
O1 C5 C4 111.9(4)
O1 C5 C6 106.1(4)
C4 C5 C6 110.9(4)
O1 C5 C10 103.9(3)
C4 C5 C10 111.4(4)
C6 C5 C10 112.4(4)
C4 C3 O2 125.5(4)
C4 C3 H3 117.2
O2 C3 H3 117.2
C3 C4 C5 121.9(4)
C3 C4 H4 119.1
C5 C4 H4 119.1

loop_
_geom_bond_atom_site_label_1
_geom_bond_atom_site_label_2
_geom_bond_distance
O4 C15 1.379(5)
O4 C19 1.430(5)
O3 C2 1.421(6)
O3 C12 1.424(6)
O2 C3 1.364(5)
O2 C11 1.456(5)
O1 C2 1.415(6)
O1 C5 1.480(5)
C15 C16 1.385(6)
C15 C14 1.389(6)
C16 C17 1.383(7)
C16 H16 0.9300
C17 C18 1.387(6)
C17 H17 0.9300
C18 C13 1.393(6)
C18 H18 0.9300
C12 C11 1.541(6)
C12 H12A 0.9700
C12 H12B 0.9700
C13 C14 1.390(6)
C13 C11 1.525(6)
C14 H14 0.9300
C19 H19A 0.9600
C19 H19B 0.9600
C19 H19C 0.9600
C11 C10 1.569(6)
C10 C9 1.531(6)
C10 C1 1.535(6)
C10 C5 1.549(5)
C1 C2 1.507(7)
C1 H1A 0.9700
C1 H1B 0.9700
C9 C8 1.524(6)
C9 H9A 0.9700
C9 H9B 0.9700
C2 H2 0.9800
C8 C7 1.521(7)
C8 H8A 0.9700
C8 H8B 0.9700
C7 C6 1.519(7)
C7 H7A 0.9700
C7 H7B 0.9700
C6 C5 1.533(6)
C6 H6A 0.9700
C6 H6B 0.9700
C5 C4 1.486(6)
C3 C4 1.325(7)
C3 H3 0.9300
C4 H4 0.9300

loop_
_geom_torsion_atom_site_label_1
_geom_torsion_atom_site_label_2
_geom_torsion_atom_site_label_3
_geom_torsion_atom_site_label_4
_geom_torsion
C19 O4 C15 C16 9.2(6)
C19 O4 C15 C14 -170.7(4)
O4 C15 C16 C17 -179.6(4)
C14 C15 C16 C17 0.3(7)
C15 C16 C17 C18 1.3(8)
C16 C17 C18 C13 -1.5(8)
C2 O3 C12 C11 44.8(5)
C17 C18 C13 C14 0.0(7)
C17 C18 C13 C11 176.9(4)
O4 C15 C14 C13 178.1(4)
C16 C15 C14 C13 -1.8(7)
C18 C13 C14 C15 1.6(6)
C11 C13 C14 C15 -175.3(4)
C3 O2 C11 C13 -168.0(4)
C3 O2 C11 C12 73.5(4)
C3 O2 C11 C10 -47.5(5)
C14 C13 C11 O2 -155.4(4)
C18 C13 C11 O2 27.7(5)
C14 C13 C11 C12 -41.2(6)
C18 C13 C11 C12 141.9(4)
C14 C13 C11 C10 86.2(5)
C18 C13 C11 C10 -90.6(5)
O3 C12 C11 O2 -157.2(3)
O3 C12 C11 C13 88.9(5)
O3 C12 C11 C10 -38.4(5)
O2 C11 C10 C9 -62.5(4)
C13 C11 C10 C9 53.5(5)
C12 C11 C10 C9 -179.3(3)
O2 C11 C10 C1 167.9(3)
C13 C11 C10 C1 -76.0(4)
C12 C11 C10 C1 51.2(4)
O2 C11 C10 C5 61.6(4)
C13 C11 C10 C5 177.6(3)
C12 C11 C10 C5 -55.2(4)
C9 C10 C1 C2 167.5(4)
C5 C10 C1 C2 45.5(4)
C11 C10 C1 C2 -66.5(4)
C1 C10 C9 C8 -67.7(5)
C5 C10 C9 C8 47.3(5)
C11 C10 C9 C8 168.4(4)
C5 O1 C2 O3 -98.3(4)
C5 O1 C2 C1 21.0(5)
C12 O3 C2 O1 49.1(5)
C12 O3 C2 C1 -67.4(5)
C10 C1 C2 O1 -42.2(4)
C10 C1 C2 O3 77.6(4)
C10 C9 C8 C7 -54.2(6)
C9 C8 C7 C6 58.6(6)
C8 C7 C6 C5 -58.1(6)
C2 O1 C5 C4 129.2(4)
C2 O1 C5 C6 -109.7(4)
C2 O1 C5 C10 8.9(5)
C7 C6 C5 O1 164.3(4)
C7 C6 C5 C4 -74.0(5)
C7 C6 C5 C10 51.4(5)
C9 C10 C5 O1 -159.3(4)
C1 C10 C5 O1 -34.1(4)
C11 C10 C5 O1 77.5(4)
C9 C10 C5 C4 80.0(5)
C1 C10 C5 C4 -154.7(4)
C11 C10 C5 C4 -43.2(5)
C9 C10 C5 C6 -45.1(5)
C1 C10 C5 C6 80.2(4)
C11 C10 C5 C6 -168.3(4)
C11 O2 C3 C4 14.3(7)
O2 C3 C4 C5 5.1(8)
O1 C5 C4 C3 -104.0(5)
C6 C5 C4 C3 137.8(5)
C10 C5 C4 C3 11.8(6)
